data_2214169
loop_
_publ_author_name
'Mart\'inez-Vargas, Sergio'
'Toscano, Rub\'en A.'
'Vald\'es-Mart\'inez, Jes\'us'

_publ_section_title
;(3-Carboxypyridine-2-carboxylato-\k^2^<i>N</i>,<i>O</i>)(4'-phenyl-2,2':6',2''-terpyridine-\k^3^<i>N</i>,<i>N</i>',<i>N</i>'')copper(II)
 tetrafluoridoborate
;
_journal_coeditor_code DN2202
_journal_issue 7
_journal_name_full 'Acta Crystallographica Section E'
_journal_page_first m1975
_journal_page_last m1976
_journal_paper_doi 10.1107/S1600536807030073
_journal_volume 63
_journal_year 2007
_chemical_formula_iupac '[Cu (C7 H4 N O4) (C21 H15 N3)] B F4'
_chemical_formula_moiety 'C28 H19 Cu N4 O4 +, B F4 -'
_chemical_formula_sum 'C28 H19 B Cu F4 N4 O4'
_chemical_formula_weight 625.82
_chemical_name_systematic
;
(3-Carboxypyridine-2-carboxylato-\k^2^N,O)(4'-phenyl-2,2':6',2''-terpyridine-
\k^3^N,N',N'')copper(II) tetrafluoridoborate
;
_space_group_IT_number 14
_symmetry_cell_setting monoclinic
_symmetry_space_group_name_Hall '-P 2yn'
_symmetry_space_group_name_H-M 'P 1 21/n 1'
_atom_sites_solution_hydrogens geom
_atom_sites_solution_primary direct
_atom_sites_solution_secondary difmap
_audit_creation_method SHELXL-97
_cell_angle_alpha 90.00
_cell_angle_beta 108.1830(10)
_cell_angle_gamma 90.00
_cell_formula_units_Z 4
_cell_length_a 9.7975(5)
_cell_length_b 25.1020(10)
_cell_length_c 11.0414(6)
_cell_measurement_reflns_used 5948
_cell_measurement_temperature 298(2)
_cell_measurement_theta_max 30.89
_cell_measurement_theta_min 2.33
_cell_volume 2579.9(2)
_computing_cell_refinement 'SAINT  (Bruker, 1999)'
_computing_data_collection 'SMART  (Bruker, 1999)'
_computing_data_reduction SAINT
_computing_molecular_graphics SHELXTL
_computing_publication_material 'publCIF (Westrip, 2007) and enCIFer (Allen <i>et al.</i>,  2004)'
_computing_structure_refinement SHELXTL
_computing_structure_solution 'SHELXTL  (Sheldrick, 2000)'
_diffrn_ambient_temperature 298(2)
_diffrn_detector_area_resol_mean 0.661
_diffrn_measured_fraction_theta_full 1.000
_diffrn_measured_fraction_theta_max 1.000
_diffrn_measurement_device_type 'Bruker SMART APEX CCD'
_diffrn_measurement_method \w
_diffrn_radiation_monochromator graphite
_diffrn_radiation_source 'fine-focus sealed tube'
_diffrn_radiation_type MoK\a
_diffrn_radiation_wavelength 0.71073
_diffrn_reflns_av_R_equivalents 0.0582
_diffrn_reflns_av_sigmaI/netI 0.0649
_diffrn_reflns_limit_h_max 11
_diffrn_reflns_limit_h_min -11
_diffrn_reflns_limit_k_max 29
_diffrn_reflns_limit_k_min -29
_diffrn_reflns_limit_l_max 13
_diffrn_reflns_limit_l_min -13
_diffrn_reflns_number 21071
_diffrn_reflns_theta_full 25.03
_diffrn_reflns_theta_max 25.03
_diffrn_reflns_theta_min 2.10
_diffrn_standards_decay_% 0
_exptl_absorpt_coefficient_mu 0.920
_exptl_absorpt_correction_T_max 0.9461
_exptl_absorpt_correction_T_min 0.7965
_exptl_absorpt_correction_type analytical
_exptl_absorpt_process_details '(Sheldrick, 2000)'
_exptl_crystal_colour blue
_exptl_crystal_density_diffrn 1.611
_exptl_crystal_density_method 'not measured'
_exptl_crystal_description prism
_exptl_crystal_F_000 1268.3
_exptl_crystal_size_max 0.244
_exptl_crystal_size_mid 0.156
_exptl_crystal_size_min 0.062
_refine_diff_density_max 0.632
_refine_diff_density_min -0.246
_refine_ls_extinction_method none
_refine_ls_goodness_of_fit_ref 0.875
_refine_ls_hydrogen_treatment mixed
_refine_ls_matrix_type full
_refine_ls_number_parameters 457
_refine_ls_number_reflns 4561
_refine_ls_number_restraints 251
_refine_ls_restrained_S_all 0.910
_refine_ls_R_factor_all 0.0660
_refine_ls_R_factor_gt 0.0430
_refine_ls_shift/su_max 0.001
_refine_ls_shift/su_mean 0.000
_refine_ls_structure_factor_coef Fsqd
_refine_ls_weighting_details 'calc w=1/[\s^2^(Fo^2^)+(0.036P)^2^] where P=(Fo^2^+2Fc^2^)/3'
_refine_ls_weighting_scheme calc
_refine_ls_wR_factor_gt 0.0795
_refine_ls_wR_factor_ref 0.0845
_reflns_number_gt 3122
_reflns_number_total 4561
_reflns_threshold_expression I>2\s(I)
_cod_data_source_file dn2202.cif
_cod_data_source_block I
_cod_original_sg_symbol_H-M 'P 21/n'
_cod_database_code 2214169
_cod_database_fobs_code 2214169

loop_
_symmetry_equiv_pos_as_xyz
'x, y, z'
'-x+1/2, y+1/2, -z+1/2'
'-x, -y, -z'
'x-1/2, -y-1/2, z-1/2'

loop_
_atom_site_type_symbol
_atom_site_label
_atom_site_fract_x
_atom_site_fract_y
_atom_site_fract_z
_atom_site_U_iso_or_equiv
_atom_site_adp_type
_atom_site_calc_flag
_atom_site_refinement_flags
_atom_site_occupancy
_atom_site_disorder_assembly
_atom_site_disorder_group
Cu Cu1 0.93735(4) 0.164025(14) 0.23849(4) 0.03900(14) Uani d . 1 . .
O O1 0.8720(2) 0.14954(8) 0.4057(2) 0.0472(6) Uani d . 1 A .
O O2 0.7696(3) 0.08826(9) 0.4917(2) 0.0698(8) Uani d . 1 A .
O O3 0.7734(3) -0.00739(10) 0.5131(3) 0.0752(8) Uani d D 1 . .
H H3 0.754(4) 0.0275(5) 0.501(3) 0.090 Uiso d D 1 . .
O O4 0.8507(3) -0.07591(9) 0.4332(2) 0.0640(7) Uani d . 1 . .
C C1 0.8353(3) 0.10311(13) 0.4160(3) 0.0433(8) Uani d . 1 . .
N N1 0.8989(3) 0.08547(9) 0.2279(2) 0.0369(6) Uani d . 1 A .
C C2 0.8651(3) 0.06176(11) 0.3245(3) 0.0345(8) Uani d . 1 A .
C C3 0.8586(3) 0.00616(12) 0.3314(3) 0.0371(8) Uani d . 1 . .
C C4 0.8873(3) -0.02276(12) 0.2352(3) 0.0469(9) Uani d . 1 A .
H H4 0.8897 -0.0598 0.2397 0.056 Uiso calc R 1 . .
C C5 0.9120(4) 0.00184(13) 0.1340(4) 0.0549(10) Uani d . 1 . .
H H5 0.9243 -0.0179 0.0669 0.066 Uiso calc R 1 A .
C C6 0.9182(4) 0.05619(13) 0.1337(3) 0.0507(9) Uani d . 1 A .
H H6 0.9365 0.0733 0.0657 0.061 Uiso calc R 1 . .
C C7 0.8259(4) -0.02882(14) 0.4319(3) 0.0480(9) Uani d . 1 A .
N N8 1.1567(3) 0.16328(10) 0.3086(2) 0.0370(6) Uani d . 1 A .
C C9 1.2439(4) 0.12160(13) 0.3443(3) 0.0454(9) Uani d . 1 . .
H H9 1.2034 0.0878 0.3380 0.055 Uiso calc R 1 A .
C C10 1.3912(4) 0.12612(14) 0.3902(3) 0.0518(9) Uani d . 1 A .
H H10 1.4483 0.0960 0.4160 0.062 Uiso calc R 1 . .
C C11 1.4525(4) 0.17548(14) 0.3974(3) 0.0537(10) Uani d . 1 . .
H H11 1.5518 0.1794 0.4259 0.064 Uiso calc R 1 A .
C C12 1.3637(3) 0.21937(13) 0.3616(3) 0.0478(9) Uani d . 1 A .
H H12 1.4027 0.2534 0.3668 0.057 Uiso calc R 1 . .
C C13 1.2169(3) 0.21217(12) 0.3179(3) 0.0363(8) Uani d . 1 . .
N N14 0.9758(2) 0.23913(9) 0.2358(2) 0.0340(6) Uani d . 1 A .
C C15 1.1114(3) 0.25650(11) 0.2800(3) 0.0352(8) Uani d . 1 A .
C C16 1.1407(3) 0.31016(11) 0.2911(3) 0.0388(8) Uani d . 1 . .
H H16 1.2352 0.3220 0.3212 0.047 Uiso calc R 1 A .
C C17 1.0275(3) 0.34679(11) 0.2569(3) 0.0365(8) Uani d . 1 A .
C C18 0.8878(3) 0.32764(11) 0.2081(3) 0.0379(8) Uani d . 1 . .
H H18 0.8107 0.3511 0.1827 0.045 Uiso calc R 1 A .
C C19 0.8651(3) 0.27295(11) 0.1976(3) 0.0343(7) Uani d . 1 A .
N N20 0.7350(3) 0.19182(10) 0.1475(2) 0.0381(6) Uani d . 1 A .
C C21 0.7243(3) 0.24570(12) 0.1464(3) 0.0348(7) Uani d . 1 . .
C C22 0.5939(3) 0.27147(13) 0.1016(3) 0.0432(8) Uani d . 1 A .
H H22 0.5892 0.3085 0.1008 0.052 Uiso calc R 1 . .
C C23 0.4704(3) 0.24127(14) 0.0578(3) 0.0514(9) Uani d . 1 . .
H H23 0.3813 0.2578 0.0269 0.062 Uiso calc R 1 A .
C C24 0.4804(4) 0.18665(14) 0.0600(3) 0.0524(10) Uani d . 1 A .
H H24 0.3983 0.1657 0.0316 0.063 Uiso calc R 1 . .
C C25 0.6140(3) 0.16369(13) 0.1053(3) 0.0490(9) Uani d . 1 . .
H H25 0.6204 0.1267 0.1065 0.059 Uiso calc R 1 A .
C C26 1.0554(3) 0.40427(12) 0.2780(3) 0.0384(8) Uani d . 1 . .
C C27 1.1720(4) 0.42823(13) 0.2552(3) 0.0536(10) Uani d . 1 A .
H H27 1.2338 0.4080 0.2246 0.064 Uiso calc R 1 . .
C C28 1.1973(4) 0.48222(14) 0.2775(4) 0.0648(11) Uani d . 1 . .
H H28 1.2756 0.4979 0.2611 0.078 Uiso calc R 1 A .
C C29 1.1096(4) 0.51244(14) 0.3230(3) 0.0614(11) Uani d . 1 A .
H H29 1.1283 0.5485 0.3385 0.074 Uiso calc R 1 . .
C C30 0.9930(4) 0.48949(13) 0.3459(3) 0.0565(10) Uani d . 1 . .
H H30 0.9318 0.5101 0.3762 0.068 Uiso calc R 1 A .
C C31 0.9662(4) 0.43578(12) 0.3240(3) 0.0483(9) Uani d . 1 A .
H H31 0.8873 0.4205 0.3403 0.058 Uiso calc R 1 . .
B B1 1.0843(4) 0.15628(14) -0.0468(4) 0.0564(12) Uani d D 1 . .
F F1 0.9637(6) 0.1576(3) -0.0024(8) 0.048(2) Uani d PDU 0.537(14) A 1
F F2 1.1713(14) 0.1141(4) 0.0048(14) 0.087(4) Uani d PDU 0.537(14) A 1
F F3 1.1512(9) 0.2052(2) -0.0138(14) 0.071(4) Uani d PDU 0.537(14) A 1
F F4 1.0292(13) 0.1520(4) -0.1777(5) 0.097(3) Uani d PDU 0.537(14) A 1
F F1B 0.9442(8) 0.1429(7) -0.0690(19) 0.092(5) Uani d PDU 0.250(8) A 2
F F2B 1.159(3) 0.1154(10) 0.031(3) 0.068(5) Uani d PDU 0.250(8) A 2
F F3B 1.127(2) 0.2018(6) 0.0264(18) 0.067(5) Uani d PDU 0.250(8) A 2
F F4B 1.1384(18) 0.1567(6) -0.1481(11) 0.093(4) Uani d PDU 0.250(8) A 2
F F1C 1.007(2) 0.1714(9) 0.0328(17) 0.070(5) Uani d PDU 0.215(12) A 3
F F2C 1.186(3) 0.1190(12) 0.013(4) 0.080(7) Uani d PDU 0.215(12) A 3
F F3C 1.1472(17) 0.1973(7) -0.093(2) 0.080(4) Uani d PDU 0.215(12) A 3
F F4C 0.9825(19) 0.1355(9) -0.1543(17) 0.084(5) Uani d PDU 0.215(12) A 3

loop_
_atom_site_aniso_label
_atom_site_aniso_U_11
_atom_site_aniso_U_22
_atom_site_aniso_U_33
_atom_site_aniso_U_12
_atom_site_aniso_U_13
_atom_site_aniso_U_23
Cu1 0.0377(2) 0.0258(2) 0.0521(3) -0.00247(19) 0.01201(19) 0.0014(2)
O1 0.0622(16) 0.0309(13) 0.0509(15) -0.0032(11) 0.0214(12) -0.0050(11)
O2 0.105(2) 0.0463(15) 0.083(2) -0.0069(14) 0.0654(18) -0.0038(14)
O3 0.119(2) 0.0430(16) 0.080(2) -0.0027(17) 0.0537(19) 0.0127(15)
O4 0.087(2) 0.0342(14) 0.0670(18) -0.0035(13) 0.0185(15) 0.0097(13)
C1 0.046(2) 0.039(2) 0.044(2) -0.0005(17) 0.0123(18) -0.0020(17)
N1 0.0406(16) 0.0258(14) 0.0457(17) -0.0039(12) 0.0156(14) -0.0030(13)
C2 0.0277(17) 0.0314(18) 0.042(2) -0.0031(14) 0.0075(15) 0.0001(15)
C3 0.0304(18) 0.0299(18) 0.047(2) -0.0034(14) 0.0062(16) 0.0011(16)
C4 0.046(2) 0.0252(18) 0.070(3) -0.0041(16) 0.0203(19) -0.0049(18)
C5 0.071(3) 0.034(2) 0.072(3) -0.0080(18) 0.041(2) -0.0120(19)
C6 0.064(2) 0.038(2) 0.059(3) -0.0078(18) 0.033(2) -0.0015(18)
C7 0.051(2) 0.041(2) 0.049(2) -0.0081(18) 0.0099(19) 0.0021(19)
N8 0.0393(15) 0.0281(14) 0.0433(16) 0.0033(13) 0.0123(13) 0.0023(13)
C9 0.049(2) 0.036(2) 0.052(2) 0.0038(18) 0.0171(18) 0.0042(17)
C10 0.048(2) 0.044(2) 0.062(3) 0.0175(19) 0.0144(19) 0.0061(18)
C11 0.037(2) 0.055(2) 0.065(3) 0.0059(19) 0.0096(18) -0.005(2)
C12 0.037(2) 0.037(2) 0.066(3) -0.0050(17) 0.0115(18) -0.0077(17)
C13 0.0365(19) 0.0322(19) 0.040(2) -0.0007(15) 0.0117(16) -0.0020(15)
N14 0.0296(15) 0.0266(14) 0.0431(16) -0.0004(12) 0.0074(13) 0.0011(12)
C15 0.0361(19) 0.0285(18) 0.041(2) -0.0026(15) 0.0128(16) 0.0004(15)
C16 0.0324(18) 0.0340(18) 0.047(2) -0.0033(15) 0.0081(16) -0.0012(15)
C17 0.038(2) 0.0319(18) 0.0393(19) -0.0027(15) 0.0122(16) -0.0002(15)
C18 0.0367(18) 0.0282(18) 0.046(2) 0.0024(15) 0.0084(15) 0.0032(15)
C19 0.0338(18) 0.0306(17) 0.038(2) 0.0002(15) 0.0101(15) 0.0013(15)
N20 0.0351(16) 0.0297(15) 0.0472(17) -0.0035(12) 0.0095(13) -0.0002(12)
C21 0.0331(18) 0.0354(19) 0.0360(19) -0.0003(15) 0.0108(15) 0.0009(15)
C22 0.040(2) 0.0361(19) 0.051(2) 0.0006(16) 0.0101(17) 0.0036(17)
C23 0.033(2) 0.055(2) 0.061(3) 0.0025(18) 0.0076(18) 0.0060(19)
C24 0.032(2) 0.052(2) 0.067(3) -0.0107(18) 0.0065(18) 0.0030(19)
C25 0.043(2) 0.038(2) 0.063(2) -0.0076(18) 0.0122(18) -0.0006(18)
C26 0.0376(19) 0.0323(18) 0.042(2) -0.0031(16) 0.0080(16) 0.0003(16)
C27 0.061(2) 0.039(2) 0.065(3) -0.0039(19) 0.027(2) 0.0024(19)
C28 0.069(3) 0.042(2) 0.085(3) -0.020(2) 0.027(2) 0.003(2)
C29 0.077(3) 0.031(2) 0.067(3) -0.010(2) 0.008(2) -0.0044(19)
C30 0.056(2) 0.039(2) 0.068(3) 0.0030(19) 0.010(2) -0.0080(19)
C31 0.045(2) 0.034(2) 0.061(2) -0.0051(17) 0.0107(18) -0.0014(17)
B1 0.047(3) 0.046(3) 0.075(4) -0.006(2) 0.016(3) 0.008(3)
F1 0.034(3) 0.053(4) 0.044(5) -0.013(3) -0.008(3) -0.005(3)
F2 0.057(7) 0.043(5) 0.146(8) 0.011(5) 0.012(6) 0.000(5)
F3 0.040(3) 0.042(3) 0.137(10) -0.006(2) 0.036(5) 0.004(4)
F4 0.121(7) 0.118(6) 0.064(4) 0.007(5) 0.045(4) 0.012(3)
F1B 0.049(6) 0.096(8) 0.092(10) -0.024(6) -0.032(7) 0.024(8)
F2B 0.059(9) 0.058(9) 0.100(9) 0.019(8) 0.041(7) 0.035(7)
F3B 0.059(9) 0.068(7) 0.083(8) -0.005(6) 0.035(6) -0.019(6)
F4B 0.111(9) 0.109(8) 0.067(7) -0.029(8) 0.036(7) -0.006(6)
F1C 0.078(10) 0.072(10) 0.052(8) 0.011(8) 0.009(8) -0.020(6)
F2C 0.046(10) 0.063(11) 0.132(13) 0.005(9) 0.028(11) 0.028(11)
F3C 0.078(7) 0.084(8) 0.085(9) 0.001(7) 0.035(7) 0.027(7)
F4C 0.070(9) 0.112(10) 0.072(9) -0.006(7) 0.023(8) -0.020(8)

loop_
_atom_type_symbol
_atom_type_description
_atom_type_scat_dispersion_real
_atom_type_scat_dispersion_imag
_atom_type_scat_source
C C 0.0033 0.0016 'International Tables Vol C Tables 4.2.6.8 and 6.1.1.4'
H H 0.0000 0.0000 'International Tables Vol C Tables 4.2.6.8 and 6.1.1.4'
B B 0.0013 0.0007 'International Tables Vol C Tables 4.2.6.8 and 6.1.1.4'
N N 0.0061 0.0033 'International Tables Vol C Tables 4.2.6.8 and 6.1.1.4'
O O 0.0106 0.0060 'International Tables Vol C Tables 4.2.6.8 and 6.1.1.4'
F F 0.0171 0.0103 'International Tables Vol C Tables 4.2.6.8 and 6.1.1.4'
Cu Cu 0.3201 1.2651 'International Tables Vol C Tables 4.2.6.8 and 6.1.1.4'

loop_
_geom_angle_atom_site_label_1
_geom_angle_atom_site_label_2
_geom_angle_atom_site_label_3
_geom_angle
N14 Cu1 N1 175.58(10)
N14 Cu1 N8 80.04(10)
N1 Cu1 N8 99.75(10)
N14 Cu1 N20 79.78(10)
N1 Cu1 N20 99.86(10)
N8 Cu1 N20 158.79(10)
N14 Cu1 O1 106.81(9)
N1 Cu1 O1 77.56(9)
N8 Cu1 O1 103.36(9)
N20 Cu1 O1 88.70(9)
N14 Cu1 F1 87.96(17)
N1 Cu1 F1 87.62(17)
N8 Cu1 F1 87.76(15)
N20 Cu1 F1 85.07(14)
O1 Cu1 F1 162.70(17)
C1 O1 Cu1 114.2(2)
C7 O3 H3 114(2)
O1 C1 O2 124.3(3)
O1 C1 C2 117.1(3)
O2 C1 C2 118.5(3)
C6 N1 C2 120.2(3)
C6 N1 Cu1 121.2(2)
C2 N1 Cu1 118.4(2)
N1 C2 C3 120.6(3)
N1 C2 C1 111.4(3)
C3 C2 C1 128.0(3)
C4 C3 C2 117.2(3)
C4 C3 C7 113.3(3)
C2 C3 C7 129.5(3)
C5 C4 C3 121.4(3)
C5 C4 H4 119.3
C3 C4 H4 119.3
C4 C5 C6 118.3(3)
C4 C5 H5 120.8
C6 C5 H5 120.8
N1 C6 C5 122.1(3)
N1 C6 H6 119.0
C5 C6 H6 119.0
O4 C7 O3 121.7(3)
O4 C7 C3 119.0(3)
O3 C7 C3 119.2(3)
C9 N8 C13 117.9(3)
C9 N8 Cu1 128.4(2)
C13 N8 Cu1 113.7(2)
N8 C9 C10 123.1(3)
N8 C9 H9 118.4
C10 C9 H9 118.4
C11 C10 C9 119.1(3)
C11 C10 H10 120.4
C9 C10 H10 120.4
C10 C11 C12 118.7(3)
C10 C11 H11 120.7
C12 C11 H11 120.7
C13 C12 C11 119.3(3)
C13 C12 H12 120.3
C11 C12 H12 120.3
N8 C13 C12 121.9(3)
N8 C13 C15 114.2(3)
C12 C13 C15 123.9(3)
C15 N14 C19 121.6(2)
C15 N14 Cu1 119.39(19)
C19 N14 Cu1 118.89(19)
N14 C15 C16 120.5(3)
N14 C15 C13 112.5(2)
C16 C15 C13 126.9(3)
C15 C16 C17 119.6(3)
C15 C16 H16 120.2
C17 C16 H16 120.2
C18 C17 C16 118.6(3)
C18 C17 C26 120.8(3)
C16 C17 C26 120.5(3)
C19 C18 C17 119.1(3)
C19 C18 H18 120.4
C17 C18 H18 120.4
N14 C19 C18 120.5(3)
N14 C19 C21 113.2(3)
C18 C19 C21 126.3(3)
C25 N20 C21 117.8(3)
C25 N20 Cu1 127.7(2)
C21 N20 Cu1 113.92(19)
N20 C21 C22 122.1(3)
N20 C21 C19 113.3(3)
C22 C21 C19 124.6(3)
C21 C22 C23 118.7(3)
C21 C22 H22 120.6
C23 C22 H22 120.6
C24 C23 C22 119.5(3)
C24 C23 H23 120.3
C22 C23 H23 120.3
C25 C24 C23 118.6(3)
C25 C24 H24 120.7
C23 C24 H24 120.7
N20 C25 C24 123.2(3)
N20 C25 H25 118.4
C24 C25 H25 118.4
C27 C26 C31 118.0(3)
C27 C26 C17 121.4(3)
C31 C26 C17 120.6(3)
C26 C27 C28 120.3(3)
C26 C27 H27 119.8
C28 C27 H27 119.8
C29 C28 C27 121.0(3)
C29 C28 H28 119.5
C27 C28 H28 119.5
C28 C29 C30 119.6(3)
C28 C29 H29 120.2
C30 C29 H29 120.2
C29 C30 C31 120.1(3)
C29 C30 H30 119.9
C31 C30 H30 119.9
C30 C31 C26 120.9(3)
C30 C31 H31 119.5
C26 C31 H31 119.5
F3C B1 F2C 110.2(15)
F1B B1 F4B 118.5(9)
F2 B1 F4 111.5(7)
F3C B1 F1C 115.4(11)
F2C B1 F1C 109.8(16)
F2 B1 F3 113.2(7)
F4 B1 F3 110.0(5)
F1B B1 F3B 114.3(11)
F4B B1 F3B 110.3(9)
F1B B1 F2B 103.6(14)
F4B B1 F2B 104.3(13)
F3B B1 F2B 104.0(15)
F3C B1 F4C 104.4(10)
F2C B1 F4C 112.1(17)
F1C B1 F4C 104.8(10)
F2 B1 F1 110.7(7)
F4 B1 F1 105.6(5)
F3 B1 F1 105.4(5)
B1 F1 Cu1 132.5(5)

loop_
_geom_bond_atom_site_label_1
_geom_bond_atom_site_label_2
_geom_bond_distance
Cu1 N14 1.925(2)
Cu1 N1 2.004(2)
Cu1 N8 2.045(2)
Cu1 N20 2.045(2)
Cu1 O1 2.165(2)
Cu1 F1 2.756(7)
O1 C1 1.236(3)
O2 C1 1.260(4)
O3 C7 1.283(4)
O3 H3 0.897(11)
O4 C7 1.206(4)
C1 C2 1.539(4)
N1 C6 1.334(4)
N1 C2 1.350(3)
C2 C3 1.400(4)
C3 C4 1.386(4)
C3 C7 1.526(4)
C4 C5 1.362(4)
C4 H4 0.9300
C5 C6 1.366(4)
C5 H5 0.9300
C6 H6 0.9300
N8 C9 1.330(4)
N8 C13 1.351(3)
C9 C10 1.377(4)
C9 H9 0.9300
C10 C11 1.368(4)
C10 H10 0.9300
C11 C12 1.383(4)
C11 H11 0.9300
C12 C13 1.379(4)
C12 H12 0.9300
C13 C15 1.487(4)
N14 C15 1.337(3)
N14 C19 1.338(3)
C15 C16 1.375(4)
C16 C17 1.399(4)
C16 H16 0.9300
C17 C18 1.390(4)
C17 C26 1.474(4)
C18 C19 1.390(4)
C18 H18 0.9300
C19 C21 1.485(4)
N20 C25 1.333(4)
N20 C21 1.356(3)
C21 C22 1.378(4)
C22 C23 1.381(4)
C22 H22 0.9300
C23 C24 1.374(4)
C23 H23 0.9300
C24 C25 1.374(4)
C24 H24 0.9300
C25 H25 0.9300
C26 C27 1.382(4)
C26 C31 1.387(4)
C27 C28 1.386(4)
C27 H27 0.9300
C28 C29 1.354(5)
C28 H28 0.9300
C29 C30 1.372(5)
C29 H29 0.9300
C30 C31 1.380(4)
C30 H30 0.9300
C31 H31 0.9300
B1 F1B 1.360(6)
B1 F2 1.366(6)
B1 F3C 1.376(7)
B1 F2C 1.379(7)
B1 F4B 1.379(6)
B1 F4 1.380(5)
B1 F1C 1.382(7)
B1 F3 1.385(5)
B1 F3B 1.385(7)
B1 F2B 1.390(7)
B1 F4C 1.392(7)
B1 F1 1.414(5)

loop_
_geom_hbond_atom_site_label_D
_geom_hbond_atom_site_label_H
_geom_hbond_atom_site_label_A
_geom_hbond_distance_DH
_geom_hbond_distance_HA
_geom_hbond_distance_DA
_geom_hbond_angle_DHA
O3 H3 O2 0.897(11) 1.539(15) 2.412(3) 163(4)
